data_1540658
loop_
_publ_author_name
'Saidalimu, Ibrayim'
'Suzuki, Shugo'
'Tokunaga, Etsuko'
'Shibata, Norio'

_publ_section_title
;
 Successive C--C bond cleavage, fluorination, trifluoromethylthio- and
 pentafluorophenylthiolation under metal-free conditions to provide
 compounds with dual fluoro-functionalization
;
_journal_issue 3
_journal_name_full 'Chem. Sci.'
_journal_page_first 2106
_journal_paper_doi 10.1039/C5SC04208A
_journal_volume 7
_journal_year 2016
_chemical_formula_moiety 'C14 H14 F4 O5 S'
_chemical_formula_sum 'C14 H14 F4 O5 S'
_chemical_formula_weight 370.32
_space_group_IT_number 14
_symmetry_cell_setting monoclinic
_symmetry_Int_Tables_number 14
_symmetry_space_group_name_Hall '-P 2yn'
_symmetry_space_group_name_H-M 'P 1 21/n 1'
_atom_sites_solution_hydrogens geom
_atom_sites_solution_primary direct
_atom_sites_solution_secondary difmap
_audit_update_record
;
2015-07-28 deposited with the CCDC.
2015-12-09 downloaded from the CCDC.
;
_cell_angle_alpha 90.0000
_cell_angle_beta 104.6528(9)
_cell_angle_gamma 90.0000
_cell_formula_units_Z 4
_cell_length_a 8.1328(3)
_cell_length_b 19.0087(6)
_cell_length_c 10.7270(4)
_cell_measurement_reflns_used 13126
_cell_measurement_temperature 173
_cell_measurement_theta_max 27.45
_cell_measurement_theta_min 3.02
_cell_volume 1604.39(10)
_computing_cell_refinement 'RAPID AUTO'
_computing_data_collection 'RAPID AUTO (Rigaku, ????)'
_computing_data_reduction 'RAPID AUTO'
_computing_molecular_graphics 'CrystalStructure 4.0'
_computing_publication_material 'CrystalStructure 4.0 (Rigaku, 2010)'
_computing_structure_refinement 'SHELXL97 (Sheldrick, 2008)'
_computing_structure_solution 'Il Milione (Burla, et al., 2007)'
_diffrn_ambient_temperature 173
_diffrn_detector_area_resol_mean 10.000
_diffrn_measured_fraction_theta_full 0.995
_diffrn_measured_fraction_theta_max 0.995
_diffrn_measurement_device_type 'Rigaku R-AXIS RAPID'
_diffrn_measurement_method \w
_diffrn_radiation_type 'Mo K\a'
_diffrn_radiation_wavelength 0.71075
_diffrn_reflns_av_R_equivalents 0.0216
_diffrn_reflns_limit_h_max 10
_diffrn_reflns_limit_h_min -10
_diffrn_reflns_limit_k_max 24
_diffrn_reflns_limit_k_min -21
_diffrn_reflns_limit_l_max 13
_diffrn_reflns_limit_l_min -13
_diffrn_reflns_number 15522
_diffrn_reflns_theta_full 27.47
_diffrn_reflns_theta_max 27.47
_diffrn_standards_number 0
_exptl_absorpt_coefficient_mu 0.267
_exptl_absorpt_correction_type none
_exptl_crystal_colour colorless
_exptl_crystal_density_diffrn 1.533
_exptl_crystal_density_method 'not measured'
_exptl_crystal_description block
_exptl_crystal_F_000 760.00
_exptl_crystal_size_max 0.300
_exptl_crystal_size_mid 0.200
_exptl_crystal_size_min 0.200
_refine_diff_density_max 0.500
_refine_diff_density_min -0.490
_refine_ls_extinction_method none
_refine_ls_goodness_of_fit_ref 1.268
_refine_ls_hydrogen_treatment constr
_refine_ls_number_parameters 217
_refine_ls_number_reflns 3656
_refine_ls_number_restraints 0
_refine_ls_R_factor_gt 0.0408
_refine_ls_shift/su_max 0.001
_refine_ls_structure_factor_coef Fsqd
_refine_ls_weighting_details 'w = 1/[\s^2^(Fo^2^)+(0.1000P)^2^+0.0000P] where P=(Fo^2^+2Fc^2^)/3'
_refine_ls_weighting_scheme calc
_refine_ls_wR_factor_ref 0.1568
_reflns_number_gt 3121
_reflns_number_total 3656
_reflns_threshold_expression F^2^>2.0\s(F^2^)
_cod_data_source_file c5sc04208a2.cif
_cod_data_source_block 20150501saiSCF3-3
_cod_depositor_comments 'Adding full bibliography for 1540657--1540658.cif.'
_cod_original_cell_volume 1604.40(10)
_cod_database_code 1540658

loop_
_symmetry_equiv_pos_site_id
_symmetry_equiv_pos_as_xyz
1 +X,+Y,+Z
2 1/2-X,1/2+Y,1/2-Z
3 -X,-Y,-Z
4 1/2+X,1/2-Y,1/2+Z

loop_
_atom_site_label
_atom_site_type_symbol
_atom_site_fract_x
_atom_site_fract_y
_atom_site_fract_z
_atom_site_U_iso_or_equiv
_atom_site_adp_type
_atom_site_occupancy
_atom_site_symmetry_multiplicity
_atom_site_calc_flag
_atom_site_refinement_flags
S1 S 0.35401(5) 0.11812(2) 0.44050(4) 0.04194(18) Uani 1.0 4 d .
F1 F 0.44198(19) 0.23295(6) 0.99033(13) 0.0673(4) Uani 1.0 4 d .
F2 F 0.3415(2) 0.25494(6) 0.46997(16) 0.0767(5) Uani 1.0 4 d .
F3 F 0.2600(3) 0.21619(7) 0.27846(15) 0.0959(7) Uani 1.0 4 d .
F4 F 0.5267(3) 0.22214(8) 0.3792(2) 0.0951(6) Uani 1.0 4 d .
O1 O 0.34643(17) 0.21001(7) 0.78562(14) 0.0509(4) Uani 1.0 4 d .
O2 O 0.70540(16) 0.04417(6) 0.55170(13) 0.0439(3) Uani 1.0 4 d .
O3 O 0.78906(14) 0.14183(6) 0.66698(12) 0.0395(3) Uani 1.0 4 d .
O4 O 0.83893(16) -0.04840(6) 1.03144(12) 0.0439(3) Uani 1.0 4 d .
O5 O 0.83910(17) 0.04705(7) 1.20079(12) 0.0464(4) Uani 1.0 4 d .
C1 C 0.53441(19) 0.12638(8) 0.91979(16) 0.0340(4) Uani 1.0 4 d .
C2 C 0.53051(18) 0.07371(8) 0.82741(15) 0.0317(4) Uani 1.0 4 d .
C3 C 0.63417(19) 0.01459(8) 0.86485(15) 0.0324(4) Uani 1.0 4 d .
C4 C 0.73645(19) 0.00729(8) 0.98850(15) 0.0341(4) Uani 1.0 4 d .
C5 C 0.7365(2) 0.05987(9) 1.08138(15) 0.0365(4) Uani 1.0 4 d .
C6 C 0.6377(2) 0.11884(8) 1.04632(16) 0.0364(4) Uani 1.0 4 d .
C7 C 0.4321(3) 0.19063(8) 0.88618(18) 0.0411(4) Uani 1.0 4 d .
C8 C 0.42093(19) 0.07531(8) 0.69096(15) 0.0336(4) Uani 1.0 4 d .
C9 C 0.49616(19) 0.12240(7) 0.60204(15) 0.0316(4) Uani 1.0 4 d .
C10 C 0.3732(3) 0.20650(9) 0.3914(2) 0.0513(5) Uani 1.0 4 d .
C11 C 0.67386(19) 0.09745(7) 0.60121(15) 0.0301(3) Uani 1.0 4 d .
C12 C 0.9645(2) 0.12228(10) 0.68032(19) 0.0463(5) Uani 1.0 4 d .
C13 C 0.8463(3) -0.10239(10) 0.93926(19) 0.0492(5) Uani 1.0 4 d .
C14 C 0.8483(4) 0.09976(13) 1.29638(19) 0.0615(6) Uani 1.0 4 d .
H1A H 0.3065 0.0929 0.6914 0.0404 Uiso 1.0 4 calc R
H2B H 0.4081 0.0268 0.6561 0.0404 Uiso 1.0 4 calc R
H3 H 0.5023 0.1720 0.6338 0.0380 Uiso 1.0 4 calc R
H4A H 0.9869 0.1196 0.5949 0.0556 Uiso 1.0 4 calc R
H5B H 0.9863 0.0763 0.7227 0.0556 Uiso 1.0 4 calc R
H6C H 1.0391 0.1576 0.7324 0.0556 Uiso 1.0 4 calc R
H7 H 0.6342 -0.0215 0.8036 0.0389 Uiso 1.0 4 calc R
H8A H 0.8765 -0.0814 0.8646 0.0591 Uiso 1.0 4 calc R
H9B H 0.7352 -0.1253 0.9112 0.0591 Uiso 1.0 4 calc R
H10C H 0.9323 -0.1373 0.9790 0.0591 Uiso 1.0 4 calc R
H11C H 0.8914 0.1435 1.2682 0.0738 Uiso 1.0 4 calc R
H12A H 0.9251 0.0842 1.3775 0.0738 Uiso 1.0 4 calc R
H13B H 0.7348 0.1079 1.3093 0.0738 Uiso 1.0 4 calc R
H14 H 0.6389 0.1549 1.1079 0.0437 Uiso 1.0 4 calc R

loop_
_atom_site_aniso_label
_atom_site_aniso_U_11
_atom_site_aniso_U_22
_atom_site_aniso_U_33
_atom_site_aniso_U_12
_atom_site_aniso_U_13
_atom_site_aniso_U_23
S1 0.0444(3) 0.0302(3) 0.0424(3) -0.00146(15) -0.0054(2) 0.00373(14)
F1 0.0851(10) 0.0520(7) 0.0626(8) 0.0202(6) 0.0147(7) -0.0169(6)
F2 0.0973(12) 0.0371(7) 0.0928(11) 0.0195(6) 0.0187(9) -0.0050(6)
F3 0.1423(16) 0.0476(8) 0.0687(10) 0.0034(8) -0.0268(10) 0.0201(6)
F4 0.0969(12) 0.0681(10) 0.1389(17) -0.0097(8) 0.0643(12) 0.0262(9)
O1 0.0475(7) 0.0460(7) 0.0583(9) 0.0137(6) 0.0118(7) -0.0027(6)
O2 0.0392(7) 0.0380(7) 0.0559(8) -0.0021(5) 0.0145(6) -0.0141(5)
O3 0.0277(6) 0.0399(6) 0.0480(7) -0.0034(5) 0.0045(5) -0.0105(5)
O4 0.0435(7) 0.0436(7) 0.0444(7) 0.0091(5) 0.0109(6) 0.0068(5)
O5 0.0483(7) 0.0566(8) 0.0324(7) -0.0044(6) 0.0070(6) 0.0014(5)
C1 0.0303(8) 0.0338(8) 0.0401(9) -0.0038(6) 0.0134(7) -0.0016(6)
C2 0.0272(7) 0.0333(8) 0.0367(8) -0.0045(6) 0.0121(6) -0.0002(6)
C3 0.0308(7) 0.0318(8) 0.0367(8) -0.0027(6) 0.0126(6) -0.0012(6)
C4 0.0306(7) 0.0345(8) 0.0386(9) -0.0014(6) 0.0113(6) 0.0041(6)
C5 0.0336(8) 0.0443(9) 0.0325(8) -0.0066(6) 0.0101(7) 0.0028(6)
C6 0.0387(9) 0.0365(9) 0.0371(9) -0.0071(6) 0.0155(7) -0.0046(6)
C7 0.0392(9) 0.0363(9) 0.0515(11) 0.0007(7) 0.0183(8) -0.0068(7)
C8 0.0259(7) 0.0341(8) 0.0406(9) -0.0043(6) 0.0078(6) -0.0024(6)
C9 0.0285(7) 0.0277(7) 0.0369(8) -0.0009(5) 0.0047(6) -0.0016(6)
C10 0.0621(12) 0.0342(9) 0.0535(11) 0.0047(8) 0.0069(9) 0.0056(8)
C11 0.0312(7) 0.0284(7) 0.0309(7) -0.0021(6) 0.0083(6) 0.0018(6)
C12 0.0285(8) 0.0572(11) 0.0502(11) -0.0013(7) 0.0040(8) -0.0075(8)
C13 0.0512(11) 0.0434(10) 0.0560(12) 0.0125(8) 0.0189(10) 0.0047(8)
C14 0.0662(14) 0.0804(15) 0.0350(10) -0.0056(11) 0.0075(10) -0.0111(9)

loop_
_atom_type_symbol
_atom_type_description
_atom_type_scat_dispersion_real
_atom_type_scat_dispersion_imag
_atom_type_scat_source
C C 0.0033 0.0016
;
International Tables for Crystallography
(1992, Vol. C, Tables 4.2.6.8 and 6.1.1.4)
;
H H 0.0000 0.0000
;
International Tables for Crystallography
(1992, Vol. C, Table 6.1.1.4)
;
F F 0.0171 0.0103
;
International Tables for Crystallography
(1992, Vol. C, Tables 4.2.6.8 and 6.1.1.4)
;
O O 0.0106 0.0060
;
International Tables for Crystallography
(1992, Vol. C, Tables 4.2.6.8 and 6.1.1.4)
;
S S 0.1246 0.1234
;
International Tables for Crystallography
(1992, Vol. C, Tables 4.2.6.8 and 6.1.1.4)
;

loop_
_geom_angle_atom_site_label_1
_geom_angle_atom_site_label_2
_geom_angle_atom_site_label_3
_geom_angle
_geom_angle_publ_flag
C9 S1 C10 99.04(8) yes
C11 O3 C12 115.88(14) yes
C4 O4 C13 116.97(13) yes
C5 O5 C14 117.38(15) yes
C2 C1 C6 120.56(14) yes
C2 C1 C7 120.60(14) yes
C6 C1 C7 118.84(15) yes
C1 C2 C3 117.73(13) yes
C1 C2 C8 124.95(14) yes
C3 C2 C8 117.32(14) yes
C2 C3 C4 121.85(15) yes
O4 C4 C3 125.02(15) yes
O4 C4 C5 115.05(13) yes
C3 C4 C5 119.91(14) yes
O5 C5 C4 115.32(15) yes
O5 C5 C6 125.43(16) yes
C4 C5 C6 119.25(14) yes
C1 C6 C5 120.68(15) yes
F1 C7 O1 117.53(15) yes
F1 C7 C1 112.14(14) yes
O1 C7 C1 130.33(18) yes
C2 C8 C9 112.46(13) yes
S1 C9 C8 107.82(10) yes
S1 C9 C11 110.77(12) yes
C8 C9 C11 110.38(12) yes
S1 C10 F2 115.14(17) yes
S1 C10 F3 107.86(13) yes
S1 C10 F4 113.42(14) yes
F2 C10 F3 106.41(17) yes
F2 C10 F4 104.39(17) yes
F3 C10 F4 109.3(2) yes
O2 C11 O3 124.85(15) yes
O2 C11 C9 125.05(13) yes
O3 C11 C9 110.06(13) yes
C2 C3 H7 119.069 no
C4 C3 H7 119.082 no
C1 C6 H14 119.660 no
C5 C6 H14 119.659 no
C2 C8 H1A 109.109 no
C2 C8 H2B 109.109 no
C9 C8 H1A 109.102 no
C9 C8 H2B 109.104 no
H1A C8 H2B 107.848 no
S1 C9 H3 109.277 no
C8 C9 H3 109.288 no
C11 C9 H3 109.283 no
O3 C12 H4A 109.470 no
O3 C12 H5B 109.475 no
O3 C12 H6C 109.477 no
H4A C12 H5B 109.472 no
H4A C12 H6C 109.469 no
H5B C12 H6C 109.466 no
O4 C13 H8A 109.472 no
O4 C13 H9B 109.474 no
O4 C13 H10C 109.474 no
H8A C13 H9B 109.466 no
H8A C13 H10C 109.464 no
H9B C13 H10C 109.476 no
O5 C14 H11C 109.472 no
O5 C14 H12A 109.470 no
O5 C14 H13B 109.475 no
H11C C14 H12A 109.471 no
H11C C14 H13B 109.468 no
H12A C14 H13B 109.472 no

loop_
_geom_bond_atom_site_label_1
_geom_bond_atom_site_label_2
_geom_bond_distance
_geom_bond_publ_flag
S1 C9 1.8255(15) yes
S1 C10 1.7792(19) yes
F1 C7 1.362(3) yes
F2 C10 1.317(3) yes
F3 C10 1.336(3) yes
F4 C10 1.321(3) yes
O1 C7 1.185(3) yes
O2 C11 1.201(2) yes
O3 C11 1.3239(18) yes
O3 C12 1.446(2) yes
O4 C4 1.3540(19) yes
O4 C13 1.437(3) yes
O5 C5 1.3624(19) yes
O5 C14 1.422(3) yes
C1 C2 1.403(3) yes
C1 C6 1.411(3) yes
C1 C7 1.471(3) yes
C2 C3 1.401(2) yes
C2 C8 1.509(2) yes
C3 C4 1.383(2) yes
C4 C5 1.411(3) yes
C5 C6 1.375(3) yes
C8 C9 1.543(3) yes
C9 C11 1.523(3) yes
C3 H7 0.950 no
C6 H14 0.950 no
C8 H1A 0.990 no
C8 H2B 0.990 no
C9 H3 1.000 no
C12 H4A 0.980 no
C12 H5B 0.980 no
C12 H6C 0.980 no
C13 H8A 0.980 no
C13 H9B 0.980 no
C13 H10C 0.980 no
C14 H11C 0.980 no
C14 H12A 0.980 no
C14 H13B 0.980 no

loop_
_geom_contact_atom_site_label_1
_geom_contact_atom_site_label_2
_geom_contact_distance
_geom_contact_publ_flag
_geom_contact_site_symmetry_2
S1 O2 3.1371(13) no .
F1 C6 2.667(2) no .
F2 O1 3.482(3) no .
F2 C9 3.0058(19) no .
F4 C9 3.110(3) no .
F4 C11 3.359(3) no .
O1 C2 2.969(2) no .
O1 C8 2.875(2) no .
O1 C9 3.057(3) no .
O2 C3 3.594(3) no .
O2 C8 3.112(3) no .
O2 C12 2.660(2) no .
O3 C2 3.300(3) no .
O3 C8 3.319(2) no .
O4 O5 2.5673(19) no .
O4 C6 3.598(2) no .
C1 C4 2.785(2) no .
C1 C9 3.344(3) no .
C2 C5 2.826(2) no .
C2 C11 2.980(3) no .
C3 C6 2.773(3) no .
C3 C9 3.436(2) no .
C3 C11 3.323(3) no .
C3 C13 2.804(3) no .
C6 C14 2.817(3) no .
C7 C8 3.017(3) no .
C7 C9 3.471(3) no .
C10 C11 3.544(3) no .
S1 O2 3.1269(13) no 3_656
F1 F2 3.319(3) no 4_555
F1 F4 3.394(3) no 4_455
F1 O3 3.4634(19) no 4_455
F1 C12 3.402(3) no 4_455
F2 F1 3.319(3) no 4_454
F2 C1 3.307(2) no 4_454
F2 C6 3.141(3) no 4_454
F2 C7 3.384(3) no 4_454
F3 O3 2.9854(19) no 4_454
F3 C13 3.140(3) no 3_656
F4 F1 3.394(3) no 4_554
F4 O1 3.279(3) no 4_554
O1 F4 3.279(3) no 4_455
O1 C12 3.454(3) no 1_455
O2 S1 3.1269(13) no 3_656
O2 C8 3.411(2) no 3_656
O2 C14 3.403(3) no 1_554
O3 F1 3.4634(19) no 4_554
O3 F3 2.9854(19) no 4_555
O4 O4 3.4057(19) no 3_757
O4 C1 3.535(3) no 3_657
O4 C4 3.599(2) no 3_757
O4 C12 3.404(3) no 3_757
O5 C8 3.532(3) no 3_657
O5 C13 3.443(3) no 3_757
C1 F2 3.307(2) no 4_555
C1 O4 3.535(3) no 3_657
C3 C5 3.507(3) no 3_657
C4 O4 3.599(2) no 3_757
C5 C3 3.507(3) no 3_657
C5 C13 3.549(3) no 3_757
C6 F2 3.141(3) no 4_555
C7 F2 3.384(3) no 4_555
C8 O2 3.411(2) no 3_656
C8 O5 3.532(3) no 3_657
C12 F1 3.402(3) no 4_554
C12 O1 3.454(3) no 1_655
C12 O4 3.404(3) no 3_757
C13 F3 3.140(3) no 3_656
C13 O5 3.443(3) no 3_757
C13 C5 3.549(3) no 3_757
C14 O2 3.403(3) no 1_556
S1 H1A 2.8546 no .
S1 H2B 2.8356 no .
F1 H14 2.3102 no .
F2 H3 2.4733 no .
F4 H3 2.9457 no .
O1 H1A 2.4324 no .
O1 H3 2.4135 no .
O2 H2B 2.9294 no .
O2 H3 3.1856 no .
O2 H4A 2.6417 no .
O2 H5B 2.6150 no .
O2 H7 3.1598 no .
O3 H3 2.3402 no .
O4 H7 2.6364 no .
O5 H14 2.6502 no .
C1 H1A 2.7469 no .
C1 H2B 3.3415 no .
C1 H3 3.1352 no .
C1 H7 3.2594 no .
C2 H3 2.7604 no .
C2 H14 3.2969 no .
C3 H1A 3.2048 no .
C3 H2B 2.5230 no .
C3 H8A 2.6855 no .
C3 H9B 2.7913 no .
C4 H8A 2.5821 no .
C4 H9B 2.6533 no .
C4 H10C 3.1910 no .
C4 H14 3.2641 no .
C5 H7 3.2726 no .
C5 H11C 2.6181 no .
C5 H12A 3.1929 no .
C5 H13B 2.6131 no .
C6 H11C 2.7671 no .
C6 H13B 2.7386 no .
C7 H1A 2.7893 no .
C7 H3 2.9265 no .
C7 H14 2.6316 no .
C8 H7 2.6061 no .
C9 H7 3.4908 no .
C10 H3 2.6287 no .
C11 H1A 3.3663 no .
C11 H2B 2.7324 no .
C11 H4A 2.5987 no .
C11 H5B 2.5772 no .
C11 H6C 3.1620 no .
C11 H7 3.2065 no .
C13 H7 2.4880 no .
C14 H14 2.5185 no .
H1A H3 2.3829 no .
H1A H7 3.4138 no .
H2B H3 2.8907 no .
H2B H7 2.2923 no .
H5B H8A 3.5759 no .
H7 H8A 2.2260 no .
H7 H9B 2.3296 no .
H7 H10C 3.4582 no .
H11C H14 2.3304 no .
H12A H14 3.4902 no .
H13B H14 2.2853 no .
S1 H7 3.2196 no 3_656
S1 H8A 3.4076 no 3_656
S1 H12A 3.4418 no 1_454
F1 H4A 3.0061 no 4_455
F1 H6C 3.2642 no 4_455
F1 H9B 2.8537 no 3_657
F1 H11C 3.2962 no 4_454
F2 H10C 2.7148 no 2_656
F2 H14 3.0126 no 4_454
F3 H3 3.1097 no 4_454
F3 H6C 3.4231 no 4_454
F3 H8A 3.0489 no 3_656
F3 H9B 2.6766 no 3_656
F3 H10C 3.1842 no 3_656
F3 H11C 3.2771 no 1_454
F4 H6C 2.7918 no 4_454
F4 H10C 3.0507 no 2_656
F4 H13B 2.9643 no 1_554
F4 H14 3.5046 no 1_554
O1 H4A 3.5579 no 1_455
O1 H6C 2.6158 no 1_455
O1 H11C 2.8201 no 4_454
O1 H14 3.3838 no 4_454
O2 H2B 2.5695 no 3_656
O2 H12A 2.9920 no 1_554
O2 H13B 2.9321 no 1_554
O4 H1A 3.5683 no 3_657
O4 H5B 2.7130 no 3_757
O4 H6C 3.2313 no 3_757
O4 H8A 3.3730 no 3_757
O5 H1A 3.2418 no 3_657
O5 H2B 3.1511 no 3_657
O5 H5B 2.7569 no 3_757
O5 H8A 2.6625 no 3_757
O5 H10C 3.4545 no 3_757
C1 H9B 3.1786 no 3_657
C4 H8A 3.4444 no 3_757
C5 H8A 3.0804 no 3_757
C5 H10C 3.2751 no 3_757
C6 H7 3.5646 no 3_657
C6 H9B 3.1804 no 3_657
C6 H10C 3.5930 no 3_757
C7 H6C 3.2651 no 1_455
C7 H9B 3.0996 no 3_657
C7 H11C 3.3818 no 4_454
C8 H4A 3.5198 no 1_455
C10 H6C 3.5447 no 4_454
C10 H9B 3.4996 no 3_656
C10 H10C 3.4841 no 2_656
C11 H2B 3.5658 no 3_656
C11 H12A 3.5323 no 1_554
C11 H13B 3.2974 no 1_554
C12 H1A 2.8099 no 1_655
C12 H10C 3.5478 no 3_757
C12 H12A 3.2635 no 1_554
C13 H5B 3.5706 no 3_757
C13 H6C 3.5659 no 3_757
C13 H11C 3.5377 no 3_757
C14 H2B 3.3068 no 3_657
C14 H4A 3.1370 no 1_556
C14 H8A 3.1734 no 3_757
H1A O4 3.5683 no 3_657
H1A O5 3.2418 no 3_657
H1A C12 2.8099 no 1_455
H1A H4A 2.5928 no 1_455
H1A H5B 2.7267 no 1_455
H1A H6C 2.6306 no 1_455
H2B O2 2.5695 no 3_656
H2B O5 3.1511 no 3_657
H2B C11 3.5658 no 3_656
H2B C14 3.3068 no 3_657
H2B H12A 3.3813 no 3_657
H2B H13B 2.8742 no 3_657
H3 F3 3.1097 no 4_555
H4A F1 3.0061 no 4_554
H4A O1 3.5579 no 1_655
H4A C8 3.5198 no 1_655
H4A C14 3.1370 no 1_554
H4A H1A 2.5928 no 1_655
H4A H11C 3.4229 no 1_554
H4A H12A 2.3558 no 1_554
H4A H13B 3.2343 no 1_554
H5B O4 2.7130 no 3_757
H5B O5 2.7569 no 3_757
H5B C13 3.5706 no 3_757
H5B H1A 2.7267 no 1_655
H5B H10C 3.3085 no 3_757
H5B H12A 3.3731 no 3_757
H6C F1 3.2642 no 4_554
H6C F3 3.4231 no 4_555
H6C F4 2.7918 no 4_555
H6C O1 2.6158 no 1_655
H6C O4 3.2313 no 3_757
H6C C7 3.2651 no 1_655
H6C C10 3.5447 no 4_555
H6C C13 3.5659 no 3_757
H6C H1A 2.6306 no 1_655
H6C H10C 3.0695 no 3_757
H7 S1 3.2196 no 3_656
H7 C6 3.5646 no 3_657
H7 H13B 3.3658 no 3_657
H8A S1 3.4076 no 3_656
H8A F3 3.0489 no 3_656
H8A O4 3.3730 no 3_757
H8A O5 2.6625 no 3_757
H8A C4 3.4444 no 3_757
H8A C5 3.0804 no 3_757
H8A C14 3.1734 no 3_757
H8A H11C 2.8899 no 3_757
H8A H12A 3.3873 no 3_757
H9B F1 2.8537 no 3_657
H9B F3 2.6766 no 3_656
H9B C1 3.1786 no 3_657
H9B C6 3.1804 no 3_657
H9B C7 3.0996 no 3_657
H9B C10 3.4996 no 3_656
H9B H14 3.0493 no 3_657
H10C F2 2.7148 no 2_646
H10C F3 3.1842 no 3_656
H10C F4 3.0507 no 2_646
H10C O5 3.4545 no 3_757
H10C C5 3.2751 no 3_757
H10C C6 3.5930 no 3_757
H10C C10 3.4841 no 2_646
H10C C12 3.5478 no 3_757
H10C H5B 3.3085 no 3_757
H10C H6C 3.0695 no 3_757
H10C H11C 3.3204 no 3_757
H11C F1 3.2962 no 4_555
H11C F3 3.2771 no 1_656
H11C O1 2.8201 no 4_555
H11C C7 3.3818 no 4_555
H11C C13 3.5377 no 3_757
H11C H4A 3.4229 no 1_556
H11C H8A 2.8899 no 3_757
H11C H10C 3.3204 no 3_757
H12A S1 3.4418 no 1_656
H12A O2 2.9920 no 1_556
H12A C11 3.5323 no 1_556
H12A C12 3.2635 no 1_556
H12A H2B 3.3813 no 3_657
H12A H4A 2.3558 no 1_556
H12A H5B 3.3731 no 3_757
H12A H8A 3.3873 no 3_757
H13B F4 2.9643 no 1_556
H13B O2 2.9321 no 1_556
H13B C11 3.2974 no 1_556
H13B H2B 2.8742 no 3_657
H13B H4A 3.2343 no 1_556
H13B H7 3.3658 no 3_657
H14 F2 3.0126 no 4_555
H14 F4 3.5046 no 1_556
H14 O1 3.3838 no 4_555
H14 H9B 3.0493 no 3_657

loop_
_geom_torsion_atom_site_label_1
_geom_torsion_atom_site_label_2
_geom_torsion_atom_site_label_3
_geom_torsion_atom_site_label_4
_geom_torsion
_geom_torsion_publ_flag
C9 S1 C10 F2 -53.96(15) no
C9 S1 C10 F3 -172.59(14) no
C9 S1 C10 F4 66.20(15) no
C10 S1 C9 C8 144.02(11) no
C10 S1 C9 C11 -95.11(11) no
C12 O3 C11 O2 -1.3(3) no
C12 O3 C11 C9 176.55(13) no
C13 O4 C4 C3 2.7(3) no
C13 O4 C4 C5 -178.44(14) no
C14 O5 C5 C4 177.68(16) no
C14 O5 C5 C6 -1.7(3) no
C2 C1 C6 C5 0.1(3) no
C6 C1 C2 C3 -1.0(3) no
C6 C1 C2 C8 177.99(14) no
C2 C1 C7 F1 175.22(14) no
C2 C1 C7 O1 -5.1(3) no
C7 C1 C2 C3 178.48(14) no
C7 C1 C2 C8 -2.5(3) no
C6 C1 C7 F1 -5.3(3) no
C6 C1 C7 O1 174.46(18) no
C7 C1 C6 C5 -179.42(15) no
C1 C2 C3 C4 0.5(3) no
C1 C2 C8 C9 79.5(2) no
C3 C2 C8 C9 -101.46(16) no
C8 C2 C3 C4 -178.55(13) no
C2 C3 C4 O4 179.67(15) no
C2 C3 C4 C5 0.9(3) no
O4 C4 C5 O5 -0.1(3) no
O4 C4 C5 C6 179.28(14) no
C3 C4 C5 O5 178.81(14) no
C3 C4 C5 C6 -1.8(3) no
O5 C5 C6 C1 -179.35(15) no
C4 C5 C6 C1 1.3(3) no
C2 C8 C9 S1 178.88(11) no
C2 C8 C9 C11 57.77(16) no
S1 C9 C11 O2 -48.61(18) no
S1 C9 C11 O3 133.58(10) no
C8 C9 C11 O2 70.73(19) no
C8 C9 C11 O3 -107.08(13) no
